data_7712630
loop_
_publ_author_name
'Li, Qing-Qing'
'Pan, Xue-Wei'
'Zhai, Lu'
'Zhang, Jin'
'Ren, Xiaoming'

_publ_section_title
;
 A {Cu2I3&#x2212;}\\infty Chain Hybrid with Two-step Phase Transition,
 Switchable Dielectrics, Thermochromism and Piezochromism
;
_journal_name_full 'Dalton Transactions'
_journal_paper_doi 10.1039/D3DT00650F
_journal_year 2023
_chemical_formula_sum 'C5 H14 Cu2 I3 N'
_chemical_formula_weight 595.95
_space_group_crystal_system monoclinic
_space_group_IT_number 14
_space_group_name_Hall '-P 2yn'
_space_group_name_H-M_alt 'P 1 21/n 1'
_atom_sites_solution_hydrogens geom
_audit_creation_method SHELXL-2014/7
_audit_update_record
;
2022-10-29 deposited with the CCDC.	2023-03-15 downloaded from the CCDC.
;
_cell_angle_alpha 90
_cell_angle_beta 94.569(3)
_cell_angle_gamma 90
_cell_formula_units_Z 4
_cell_length_a 8.3199(8)
_cell_length_b 17.3332(17)
_cell_length_c 9.8770(10)
_cell_measurement_temperature 400(2)
_cell_volume 1419.8(2)
_computing_structure_refinement 'SHELXL-2014/7 (Sheldrick, 2014)'
_diffrn_ambient_temperature 400(2)
_diffrn_measured_fraction_theta_full 0.989
_diffrn_measured_fraction_theta_max 0.988
_diffrn_radiation_type MoK\a
_diffrn_radiation_wavelength 0.71073
_diffrn_reflns_av_R_equivalents 0.0355
_diffrn_reflns_av_unetI/netI 0.0303
_diffrn_reflns_Laue_measured_fraction_full 0.989
_diffrn_reflns_Laue_measured_fraction_max 0.988
_diffrn_reflns_limit_h_max 10
_diffrn_reflns_limit_h_min -9
_diffrn_reflns_limit_k_max 21
_diffrn_reflns_limit_k_min -20
_diffrn_reflns_limit_l_max 12
_diffrn_reflns_limit_l_min -12
_diffrn_reflns_number 11647
_diffrn_reflns_point_group_measured_fraction_full 0.989
_diffrn_reflns_point_group_measured_fraction_max 0.988
_diffrn_reflns_theta_full 25.242
_diffrn_reflns_theta_max 26.443
_diffrn_reflns_theta_min 2.723
_exptl_absorpt_coefficient_mu 9.476
_exptl_crystal_density_diffrn 2.788
_exptl_crystal_F_000 1072
_refine_diff_density_max 1.343
_refine_diff_density_min -0.745
_refine_diff_density_rms 0.121
_refine_ls_extinction_coef 0.0032(8)
_refine_ls_extinction_expression Fc^*^=kFc[1+0.001xFc^2^\l^3^/sin(2\q)]^-1/4^
_refine_ls_extinction_method 'SHELXL-2014/7 (Sheldrick 2014'
_refine_ls_goodness_of_fit_ref 1.050
_refine_ls_hydrogen_treatment constr
_refine_ls_matrix_type full
_refine_ls_number_parameters 105
_refine_ls_number_reflns 2893
_refine_ls_number_restraints 95
_refine_ls_restrained_S_all 1.046
_refine_ls_R_factor_all 0.0889
_refine_ls_R_factor_gt 0.0539
_refine_ls_shift/su_max 0.000
_refine_ls_shift/su_mean 0.000
_refine_ls_structure_factor_coef Fsqd
_refine_ls_weighting_details 'w=1/[\s^2^(Fo^2^)+(0.0652P)^2^+6.6236P] where P=(Fo^2^+2Fc^2^)/3'
_refine_ls_weighting_scheme calc
_refine_ls_wR_factor_gt 0.1426
_refine_ls_wR_factor_ref 0.1692
_reflns_Friedel_coverage 0.000
_reflns_number_gt 1777
_reflns_number_total 2893
_reflns_threshold_expression 'I > 2\s(I)'
_cod_data_source_file d3dt00650f2.cif
_cod_data_source_block 1_CCDC1
_cod_original_sg_symbol_H-M 'P 21/n'
_cod_database_code 7712630
_shelx_shelxl_version_number 2014/7
_shelx_space_group_comment
;
The symmetry employed for this shelxl refinement is uniquely defined
by the following loop, which should always be used as a source of
symmetry information in preference to the above space-group names.
They are only intended as comments.
;

loop_
_space_group_symop_operation_xyz
'x, y, z'
'-x+1/2, y+1/2, -z+1/2'
'-x, -y, -z'
'x-1/2, -y-1/2, z-1/2'

loop_
_atom_site_label
_atom_site_type_symbol
_atom_site_fract_x
_atom_site_fract_y
_atom_site_fract_z
_atom_site_U_iso_or_equiv
_atom_site_adp_type
_atom_site_occupancy
_atom_site_site_symmetry_order
_atom_site_calc_flag
_atom_site_refinement_flags_posn
_atom_site_refinement_flags_adp
_atom_site_refinement_flags_occupancy
_atom_site_disorder_assembly
_atom_site_disorder_group
I1 I 0.85758(10) 0.61483(5) 0.45827(9) 0.1014(4) Uani 1 1 d . . . . .
I2 I 0.72456(12) 0.40553(7) 0.24023(10) 0.1203(4) Uani 1 1 d . . . . .
I3 I 0.34587(10) 0.57061(6) 0.33404(9) 0.1083(4) Uani 1 1 d . . . . .
Cu1 Cu 0.6102(2) 0.50594(16) 0.4072(2) 0.1489(9) Uani 1 1 d . . . . .
Cu2 Cu 1.1227(2) 0.55002(15) 0.5287(2) 0.1467(9) Uani 1 1 d . . . . .
N1 N 0.790(3) 0.6594(13) 0.984(2) 0.234(6) Uani 1 1 d D U . . .
C3 C 0.784(3) 0.6792(19) 0.845(3) 0.253(8) Uani 1 1 d D U . . .
H3A H 0.7558 0.7327 0.8347 0.380 Uiso 1 1 calc DR U . . .
H3B H 0.7043 0.6481 0.7955 0.380 Uiso 1 1 calc R U . . .
H3C H 0.8874 0.6704 0.8116 0.380 Uiso 1 1 calc DR U . . .
C4 C 0.990(4) 0.7254(17) 1.038(3) 0.279(9) Uani 1 1 d D U . . .
H4A H 0.9836 0.7372 0.9425 0.418 Uiso 1 1 calc DR U . . .
H4B H 1.0984 0.7340 1.0762 0.418 Uiso 1 1 calc R U . . .
H4C H 0.9174 0.7580 1.0822 0.418 Uiso 1 1 calc R U . . .
C2 C 0.764(3) 0.5777(15) 0.958(3) 0.259(7) Uani 1 1 d D U . . .
H2A H 0.8245 0.5616 0.8845 0.389 Uiso 1 1 calc DR U . . .
H2B H 0.6516 0.5685 0.9358 0.389 Uiso 1 1 calc DR U . . .
H2C H 0.7994 0.5490 1.0386 0.389 Uiso 1 1 calc DR U . . .
C1 C 0.657(3) 0.6851(19) 1.054(3) 0.254(8) Uani 1 1 d D U . . .
H1A H 0.6644 0.7397 1.0685 0.381 Uiso 1 1 calc R U . . .
H1B H 0.6574 0.6592 1.1399 0.381 Uiso 1 1 calc R U . . .
H1C H 0.5579 0.6735 1.0006 0.381 Uiso 1 1 calc DR U . . .
C5 C 0.947(3) 0.6450(16) 1.057(3) 0.253(7) Uani 1 1 d D U . . .
H5A H 1.0133 0.6089 1.0110 0.304 Uiso 1 1 calc DR U . . .
H5B H 0.9399 0.6306 1.1508 0.304 Uiso 1 1 calc DR U . . .

loop_
_atom_site_aniso_label
_atom_site_aniso_U_11
_atom_site_aniso_U_22
_atom_site_aniso_U_33
_atom_site_aniso_U_23
_atom_site_aniso_U_13
_atom_site_aniso_U_12
I1 0.0867(5) 0.0967(6) 0.1192(7) 0.0059(5) -0.0009(4) 0.0014(4)
I2 0.1155(7) 0.1403(9) 0.1035(7) -0.0303(6) -0.0009(5) 0.0134(6)
I3 0.0894(6) 0.1305(8) 0.1067(7) 0.0244(5) 0.0184(4) 0.0157(5)
Cu1 0.1111(14) 0.186(2) 0.1480(17) -0.0188(16) 0.0033(12) 0.0479(14)
Cu2 0.1085(14) 0.168(2) 0.1585(19) -0.0203(15) -0.0220(13) 0.0309(13)
N1 0.242(8) 0.238(9) 0.223(8) 0.000(7) 0.014(6) 0.004(7)
C3 0.266(14) 0.263(14) 0.231(10) 0.010(11) 0.016(9) -0.009(13)
C4 0.291(14) 0.262(13) 0.282(15) -0.015(13) 0.019(13) -0.030(11)
C2 0.273(12) 0.243(10) 0.261(13) -0.002(9) 0.013(10) 0.000(10)
C1 0.257(11) 0.267(14) 0.237(13) -0.012(12) 0.018(10) 0.011(12)
C5 0.255(8) 0.256(9) 0.248(9) 0.003(7) 0.014(7) 0.002(7)

loop_
_atom_type_symbol
_atom_type_description
_atom_type_scat_dispersion_real
_atom_type_scat_dispersion_imag
_atom_type_scat_source
C C 0.0033 0.0016 'International Tables Vol C Tables 4.2.6.8 and 6.1.1.4'
H H 0.0000 0.0000 'International Tables Vol C Tables 4.2.6.8 and 6.1.1.4'
N N 0.0061 0.0033 'International Tables Vol C Tables 4.2.6.8 and 6.1.1.4'
Cu Cu 0.3201 1.2651 'International Tables Vol C Tables 4.2.6.8 and 6.1.1.4'
I I -0.4742 1.8119 'International Tables Vol C Tables 4.2.6.8 and 6.1.1.4'

loop_
_geom_angle_atom_site_label_1
_geom_angle_atom_site_label_2
_geom_angle_atom_site_label_3
_geom_angle
_geom_angle_site_symmetry_1
_geom_angle_site_symmetry_3
_geom_angle_publ_flag
Cu2 I1 Cu1 111.24(8) . . ?
Cu2 I1 Cu2 59.85(9) . 3_766 ?
Cu1 I1 Cu2 51.41(6) . 3_766 ?
Cu1 I2 Cu2 55.74(7) . 3_766 ?
Cu1 I3 Cu2 110.93(8) . 1_455 ?
Cu1 I3 Cu1 59.61(9) . 3_666 ?
Cu2 I3 Cu1 51.36(6) 1_455 3_666 ?
Cu2 Cu1 I3 176.14(15) 3_766 . ?
Cu2 Cu1 I2 62.32(7) 3_766 . ?
I3 Cu1 I2 117.74(9) . . ?
Cu2 Cu1 Cu1 116.33(15) 3_766 3_666 ?
I3 Cu1 Cu1 66.73(7) . 3_666 ?
I2 Cu1 Cu1 132.43(17) . 3_666 ?
Cu2 Cu1 I1 65.47(8) 3_766 . ?
I3 Cu1 I1 111.26(10) . . ?
I2 Cu1 I1 105.12(8) . . ?
Cu1 Cu1 I1 117.18(13) 3_666 . ?
Cu2 Cu1 I3 62.72(8) 3_766 3_666 ?
I3 Cu1 I3 120.39(9) . 3_666 ?
I2 Cu1 I3 103.03(9) . 3_666 ?
Cu1 Cu1 I3 53.66(9) 3_666 3_666 ?
I1 Cu1 I3 96.38(7) . 3_666 ?
Cu1 Cu2 I1 176.42(15) 3_766 . ?
Cu1 Cu2 I2 61.94(7) 3_766 3_766 ?
I1 Cu2 I2 117.33(9) . 3_766 ?
Cu1 Cu2 Cu2 116.90(15) 3_766 3_766 ?
I1 Cu2 Cu2 66.35(7) . 3_766 ?
I2 Cu2 Cu2 132.28(16) 3_766 3_766 ?
Cu1 Cu2 I3 65.92(8) 3_766 1_655 ?
I1 Cu2 I3 111.52(9) . 1_655 ?
I2 Cu2 I3 104.87(8) 3_766 1_655 ?
Cu2 Cu2 I3 117.93(13) 3_766 1_655 ?
Cu1 Cu2 I1 63.12(9) 3_766 3_766 ?
I1 Cu2 I1 120.15(9) . 3_766 ?
I2 Cu2 I1 103.33(8) 3_766 3_766 ?
Cu2 Cu2 I1 53.79(9) 3_766 3_766 ?
I3 Cu2 I1 96.84(7) 1_655 3_766 ?
C3 N1 C5 119(3) . . ?
C3 N1 C1 115(2) . . ?
C5 N1 C1 121(2) . . ?
C3 N1 C2 95(2) . . ?
C5 N1 C2 91.9(10) . . ?
C1 N1 C2 106(2) . . ?
N1 C5 C4 90(2) . . ?

loop_
_geom_bond_atom_site_label_1
_geom_bond_atom_site_label_2
_geom_bond_distance
_geom_bond_site_symmetry_2
_geom_bond_publ_flag
I1 Cu2 2.523(2) . ?
I1 Cu1 2.809(3) . ?
I1 Cu2 2.864(3) 3_766 ?
I2 Cu1 2.628(2) . ?
I2 Cu2 2.637(2) 3_766 ?
I3 Cu1 2.522(2) . ?
I3 Cu2 2.800(3) 1_455 ?
I3 Cu1 2.877(3) 3_666 ?
Cu1 Cu2 2.461(3) 3_766 ?
Cu1 Cu1 2.701(5) 3_666 ?
Cu1 I3 2.877(3) 3_666 ?
Cu2 Cu1 2.461(3) 3_766 ?
Cu2 I2 2.637(2) 3_766 ?
Cu2 Cu2 2.704(5) 3_766 ?
Cu2 I3 2.800(3) 1_655 ?
Cu2 I1 2.864(3) 3_766 ?
N1 C3 1.404(17) . ?
N1 C5 1.456(17) . ?
N1 C1 1.431(17) . ?
N1 C2 1.451(17) . ?
C4 C5 1.455(18) . ?
